data_1528490
loop_
_publ_author_name
'Foo, M.L.'
'He, T.'
'Zandbergen, H.W.'
'Ramirez, A.P.'
'Huang, Q.'
'Lawes, G.'
'Siegrist, T.'
'Cava, R.J.'

_publ_section_title
;
 Synthesis and characterization of the pseudo-hexagonal hollandites A Li2
 Ru6 O12 (A = Na, K)
;
_journal_name_full 'Journal of Solid State Chemistry'
_journal_page_first 941
_journal_page_last 948
_journal_volume 179
_journal_year 2006
_chemical_formula_sum 'Li Na0.5 O6 Ru3'
_chemical_name_systematic 'Na0.5 Li Ru3 O6'
_space_group_IT_number 2
_symmetry_space_group_name_Hall '-P 1 (-1/2*x+1/2*y+1/2*z,1/2*x-1/2*y+1/2*z,1/2*x+1/2*y-1/2*z)'
_symmetry_space_group_name_H-M 'I -1'
_cell_angle_alpha 90.436
_cell_angle_beta 89.869
_cell_angle_gamma 90.025
_cell_formula_units_Z 8
_cell_length_a 9.3665
_cell_length_b 19.2324
_cell_length_c 5.5501
_cell_volume 999.765
_citation_journal_id_ASTM JSSCBI
_cod_data_source_file Foo_JSSCBI_2006_881.cif
_cod_data_source_block Li1Na0.5O6Ru3
_cod_original_cell_volume 999.7649
_cod_original_sg_symbol_Hall
;
-P 1 (-1/2*x+1/2*y+1/2*z,1/2*x-1/2*y+1/2*z,1/2*x+1/2*y-1/2*z)
;
_cod_original_sg_symbol_H-M 'P -1 (b+c,a+c,a+b)'
_cod_original_formula_sum 'Li1 Na0.5 O6 Ru3'
_cod_database_code 1528490

loop_
_symmetry_equiv_pos_as_xyz
x,y,z
-x,-y,-z
x+1/2,y+1/2,z+1/2
-x+1/2,-y+1/2,-z+1/2

loop_
_atom_site_label
_atom_site_type_symbol
_atom_site_fract_x
_atom_site_fract_y
_atom_site_fract_z
_atom_site_occupancy
_atom_site_U_iso_or_equiv
Na1 Na+1 -0.007 -0.0082 0.2935 1 0.0
O11 O-2 0.023 0.4319 0.1113 1 0.0
Ru1 Ru+3 0.1582 0.1808 0.3597 1 0.0
Ru6 Ru+3 0.3119 0.674 0.6115 1 0.0
O9 O-2 0.1363 0.2639 0.1288 1 0.0
O2 O-2 0.8427 0.2943 0.6316 1 0.0
O7 O-2 0.6996 0.5967 0.1182 1 0.0
O10 O-2 0.1375 0.2722 0.6316 1 0.0
Ru3 Ru+3 0.3564 0.0081 0.1426 1 0.0
O8 O-2 0.706 0.5932 0.6261 1 0.0
O5 O-2 0.0392 0.8568 0.1229 1 0.0
Ru5 Ru+3 0.3131 0.6668 0.1401 1 0.0
Li2 Li+1 0.001 0.3289 0.881 1 0.0
Li1 Li+1 0.001 0.3289 0.336 1 0.0
O3 O-2 0.2641 0.5548 0.128 1 0.0
O1 O-2 0.8278 0.3004 0.116 1 0.0
O6 O-2 0.0533 0.848 0.6283 1 0.0
Ru2 Ru+3 0.1652 0.1784 0.8954 1 0.0
Ru4 Ru+3 0.3473 0.0105 0.6064 1 0.0
O12 O-2 0.0326 0.4317 0.6312 1 0.0
O4 O-2 0.2501 0.55 0.6183 1 0.0
